data_7042664
loop_
_publ_author_name
'Newland, Robert J.'
'Wyatt, Mark Francis'
'Wingad, Richard'
'Mansell, Stephen M.'

_publ_section_title
;
 A Ruthenium(II) Bis(Phosphinophosphinine) Complex as a Precatalyst for
 Transfer-Hydrogenation and Hydrogen-Borrowing Reactions
;
_journal_name_full 'Dalton Trans.'
_journal_paper_doi 10.1039/C7DT01022B
_journal_year 2017
_chemical_formula_moiety 'C42 H48 Cl2 P4 Ru Si2, C6 H6'
_chemical_formula_sum 'C48 H54 Cl2 P4 Ru Si2'
_chemical_formula_weight 982.94
_space_group_crystal_system monoclinic
_space_group_IT_number 14
_space_group_name_Hall '-P 2ybc'
_space_group_name_H-M_alt 'P 1 21/c 1'
_symmetry_space_group_name_Hall '-P 2ybc'
_symmetry_space_group_name_H-M 'P 1 21/c 1'
_atom_sites_solution_hydrogens mixed
_audit_creation_date 2017-04-04
_audit_creation_method
;
Olex2 1.2
(compiled 2017.03.28 svn.r3405 for OlexSys, GUI svn.r5335)
;
_audit_update_record
;
2017-04-05 deposited with the CCDC.
2017-04-07 downloaded from the CCDC.
;
_cell_angle_alpha 90
_cell_angle_beta 105.042(3)
_cell_angle_gamma 90
_cell_formula_units_Z 4
_cell_length_a 19.2383(11)
_cell_length_b 25.4095(17)
_cell_length_c 10.8916(6)
_cell_measurement_reflns_used 5733
_cell_measurement_temperature 100(2)
_cell_measurement_theta_max 23.92
_cell_measurement_theta_min 2.33
_cell_volume 5141.8(5)
_computing_cell_refinement 'SAINT v8.34A (Bruker, 2013)'
_computing_data_reduction 'SAINT v8.34A (Bruker, 2013)'
_computing_molecular_graphics 'Olex2 (Dolomanov et al., 2009)'
_computing_publication_material 'Olex2 (Dolomanov et al., 2009)'
_computing_structure_refinement 'ShelXL (Sheldrick, 2015)'
_diffrn_ambient_temperature 100.0
_diffrn_measured_fraction_theta_full 0.994
_diffrn_measured_fraction_theta_max 0.994
_diffrn_measurement_device_type 'Bruker APEX-II CCD'
_diffrn_measurement_method '\f and \w scans'
_diffrn_radiation_type MoK\a
_diffrn_radiation_wavelength 0.71073
_diffrn_reflns_av_R_equivalents 0.1045
_diffrn_reflns_av_unetI/netI 0.1060
_diffrn_reflns_Laue_measured_fraction_full 0.994
_diffrn_reflns_Laue_measured_fraction_max 0.994
_diffrn_reflns_limit_h_max 22
_diffrn_reflns_limit_h_min -22
_diffrn_reflns_limit_k_max 26
_diffrn_reflns_limit_k_min -29
_diffrn_reflns_limit_l_max 12
_diffrn_reflns_limit_l_min -12
_diffrn_reflns_number 46318
_diffrn_reflns_point_group_measured_fraction_full 0.994
_diffrn_reflns_point_group_measured_fraction_max 0.994
_diffrn_reflns_theta_full 24.777
_diffrn_reflns_theta_max 24.777
_diffrn_reflns_theta_min 1.942
_diffrn_standards_number 0
_exptl_absorpt_coefficient_mu 0.610
_exptl_absorpt_correction_T_max 0.7451
_exptl_absorpt_correction_T_min 0.6267
_exptl_absorpt_correction_type multi-scan
_exptl_absorpt_process_details
;
SADABS-2014/4 (Bruker,2014) was used for absorption correction.
wR2(int) was 0.0917 before and 0.0667 after correction.
The Ratio of minimum to maximum transmission is 0.8411.
The \l/2 correction factor is 0.00150.
;
_exptl_crystal_colour yellow
_exptl_crystal_colour_primary yellow
_exptl_crystal_density_diffrn 1.270
_exptl_crystal_description Plate
_exptl_crystal_F_000 2032
_exptl_crystal_size_max 0.6
_exptl_crystal_size_mid 0.3
_exptl_crystal_size_min 0.02
_platon_squeeze_details
;
There are solvent accessible voids in this structure.
Although no disordered solvent moelcules could be identified
and modelled, SQUEEZE revealed residual electron denisty
in these voids, probably two half molecules of C6H6.

TITL p21onc_m_a.res in P2(1)/c                                                  
CELL   19.2383   25.4095   10.8916     90.00    105.04     90.00                
SPGR P21/c                                                                      
# Solvent Accessible Volume =       503                                         
# Electrons Found in S.A.V. =        53                                         
# Note: Atoms in Void are Labelled as Cxxx and Qxxx for all Others              
Q101 0.787 0.569 0.753 !       1.36 eA-3                                        
Q102 0.734 0.923 0.145 !       1.28 eA-3                                        
C103 0.087 0.766 0.328 !       1.28 eA-3                                        
C104 0.892 0.242 0.067 !       1.23 eA-3                                        
C105 0.866 0.218 0.716 !       1.13 eA-3                                        
C106 0.092 0.749 0.765 !       1.09 eA-3                                        
C107 0.799 0.274 0.327 !       1.06 eA-3                                        
C108 0.941 0.234 0.806 !       1.06 eA-3                                        
C109 0.924 0.228 0.892 !       1.03 eA-3                                        
C110 0.806 0.279 0.247 !       0.95 eA-3                                        
C111 0.083 0.784 0.015 !       0.94 eA-3                                        
C112 0.128 0.691 0.832 !       0.93 eA-3                                        
Q113 0.426 0.780 0.655 !       0.92 eA-3                                        
C114 0.121 0.786 0.120 !       0.91 eA-3                                        
Q115 0.715 0.961 0.314 !       0.88 eA-3                                        
C116 0.838 0.241 0.666 !       0.87 eA-3                                        
Q117 0.753 0.281 0.098 !       0.87 eA-3                                        
C118 0.863 0.288 0.483 !       0.87 eA-3                                        
C119 0.910 0.313 0.128 !       0.87 eA-3                                        
C120 0.858 0.267 0.127 !       0.87 eA-3                                        
Q121 0.877 0.234 0.155 !       0.87 eA-3                                        
Q122 0.022 0.656 0.420 !       0.86 eA-3                                        
Q123 0.819 0.212 0.161 !       0.86 eA-3                                        
Q124 0.625 0.314 0.813 !       0.85 eA-3                                        
Q125 0.986 0.750 0.223 !       0.85 eA-3                                        
C126 0.096 0.737 0.157 !       0.85 eA-3                                        
C127 0.949 0.266 0.612 !       0.85 eA-3                                        
C128 0.162 0.760 0.950 !       0.84 eA-3                                        
Q129 0.193 0.462 0.260 !       0.84 eA-3                                        
Q130 0.209 0.501 0.357 !       0.84 eA-3                                        
Q131 0.833 0.884 0.443 !       0.84 eA-3                                        
Q132 0.827 0.280 0.012 !       0.84 eA-3                                        
Q133 0.669 0.522 0.733 !       0.83 eA-3                                        
Q134 0.426 0.250 0.030 !       0.83 eA-3                                        
C135 0.957 0.244 0.858 !       0.83 eA-3                                        
C136 0.854 0.259 0.409 !       0.83 eA-3                                        
C137 0.845 0.305 0.274 !       0.82 eA-3                                        
Q138 0.290 0.360 0.421 !       0.82 eA-3                                        
Q139 0.201 0.759 0.419 !       0.81 eA-3                                        
Q140 0.374 0.780 0.691 !       0.81 eA-3                                        
Q141 0.787 0.561 0.111 !       0.81 eA-3                                        
Q142 0.742 0.585 0.403 !       0.79 eA-3                                        
Q143 0.246 0.132 0.441 !       0.79 eA-3                                        
Q144 0.021 0.766 0.453 !       0.79 eA-3                                        
Q145 0.918 0.211 0.232 !       0.79 eA-3                                        
C146 0.160 0.704 0.877 !       0.78 eA-3                                        
Q147 0.305 0.447 0.309 !       0.78 eA-3                                        
Q148 0.254 0.041 0.873 !       0.78 eA-3                                        
Q149 0.161 0.969 0.234 !       0.77 eA-3                                        
Q150 0.796 0.210 0.061 !       0.77 eA-3                                        
Q151 0.671 0.234 0.419 !       0.77 eA-3                                        
Q152 0.767 0.882 0.187 !       0.76 eA-3                                        
Q153 0.736 0.500 0.677 !       0.76 eA-3                                        
C154 0.195 0.789 0.061 !       0.76 eA-3                                        
Q155 0.883 0.546 0.204 !       0.76 eA-3                                        
C156 0.159 0.795 0.108 !       0.76 eA-3                                        
Q157 0.751 0.554 0.461 !       0.75 eA-3                                        
Q158 0.789 0.516 0.339 !       0.75 eA-3                                        
Q159 0.133 0.733 0.269 !       0.75 eA-3                                        
Q160 0.054 0.047 0.111 !       0.75 eA-3                                        
Q161 0.807 0.400 0.697 !       0.75 eA-3                                        
Q162 0.662 0.297 0.894 !       0.74 eA-3                                        
Q163 0.934 0.891 0.284 !       0.74 eA-3                                        
Q164 0.633 0.414 0.904 !       0.73 eA-3                                        
Q165 0.680 0.430 0.608 !       0.73 eA-3                                        
Q166 0.939 0.727 0.033 !       0.73 eA-3                                        
Q167 0.551 0.720 0.018 !       0.73 eA-3                                        
Q168 0.910 0.545 0.611 !       0.72 eA-3                                        
Q169 0.358 0.171 0.348 !       0.72 eA-3                                        
Q170 0.637 0.758 0.052 !       0.72 eA-3                                        
Q171 0.226 0.726 0.017 !       0.72 eA-3                                        
C172 0.905 0.295 0.562 !       0.72 eA-3                                        
Q173 0.805 0.267 0.157 !       0.72 eA-3                                        
Q174 0.019 0.086 0.661 !       0.72 eA-3                                        
Q175 0.691 0.929 0.231 !       0.71 eA-3                                        
Q176 0.864 0.345 0.125 !       0.71 eA-3                                        
Q177 0.324 0.500 0.202 !       0.71 eA-3                                        
Q178 0.582 0.657 0.079 !       0.71 eA-3                                        
C179 0.846 0.257 0.301 !       0.71 eA-3                                        
Q180 0.597 0.485 0.401 !       0.71 eA-3                                        
C181 0.869 0.227 0.487 !       0.70 eA-3                                        
Q182 0.667 0.982 0.144 !       0.70 eA-3                                        
Q183 0.333 0.813 0.750 !       0.70 eA-3                                        
Q184 0.767 0.094 0.348 !       0.70 eA-3                                        
Q185 0.602 0.477-0.005 !       0.70 eA-3                                        
Q186 0.447 0.881 0.890 !       0.70 eA-3                                        
Q187 0.220 0.336 0.298 !       0.70 eA-3                                        
Q188 0.987 0.016 0.394 !       0.70 eA-3                                        
Q189 0.758 0.047 0.346 !       0.70 eA-3                                        
Q190 0.209 0.711 0.924 !       0.70 eA-3                                        
Q191 0.700 0.587 0.466 !       0.70 eA-3                                        
Q192 0.909 0.319 0.356 !       0.69 eA-3                                        
C193 0.083 0.706 0.727 !       0.69 eA-3                                        
Q194 0.337 0.687 0.375 !       0.69 eA-3                                        
Q195 0.568 0.119 0.469 !       0.69 eA-3                                        
Q196 0.924 0.109 0.526 !       0.69 eA-3                                        
Q197 0.243 0.172 0.306 !       0.69 eA-3                                        
Q198 0.268 0.937 0.496 !       0.69 eA-3                                        
Q199 0.295 0.218 0.817 !       0.68 eA-3                                        
;
_refine_diff_density_max 0.846
_refine_diff_density_min -0.611
_refine_diff_density_rms 0.100
_refine_ls_extinction_method none
_refine_ls_goodness_of_fit_ref 1.021
_refine_ls_hydrogen_treatment mixed
_refine_ls_matrix_type full
_refine_ls_number_parameters 516
_refine_ls_number_reflns 8777
_refine_ls_number_restraints 36
_refine_ls_restrained_S_all 1.023
_refine_ls_R_factor_all 0.1197
_refine_ls_R_factor_gt 0.0624
_refine_ls_shift/su_max 0.001
_refine_ls_shift/su_mean 0.000
_refine_ls_structure_factor_coef Fsqd
_refine_ls_weighting_details 'w=1/[\s^2^(Fo^2^)+(0.0591P)^2^+9.9258P] where P=(Fo^2^+2Fc^2^)/3'
_refine_ls_weighting_scheme calc
_refine_ls_wR_factor_gt 0.1271
_refine_ls_wR_factor_ref 0.1476
_reflns_Friedel_coverage 0.000
_reflns_number_gt 5464
_reflns_number_total 8777
_reflns_threshold_expression 'I > 2\s(I)'
_cod_data_source_file c7dt01022b2.cif
_cod_data_source_block 4
_cod_database_code 7042664
_shelx_shelxl_version_number 2014/7
_shelx_space_group_comment
;
The symmetry employed for this shelxl refinement is uniquely defined
by the following loop, which should always be used as a source of
symmetry information in preference to the above space-group names.
They are only intended as comments.
;
_shelx_estimated_absorpt_t_max 0.988
_shelx_estimated_absorpt_t_min 0.711
_olex2_refinement_description
;
1. Fixed Uiso
 At 1.2 times of:
  All C(H) groups
 At 1.5 times of:
  All C(H,H,H) groups
2. Rigid body (RIGU) restrains
 C43, C44, C45, C46, C47, C48
 with sigma for 1-2 distances of 0.004 and sigma for 1-3 distances of 0.004
3.a Me refined with riding coordinates:
 C6(H6A,H6B,H6C)
3.b Aromatic/amide H refined with riding coordinates:
 C2(H2), C11(H11), C12(H12), C13(H13), C14(H14), C15(H15), C17(H17), C18(H18),
 C19(H19), C20(H20), C21(H21), C24(H24), C32(H32), C33(H33), C34(H34), C35(H35),
  C36(H36), C38(H38), C39(H39), C40(H40), C41(H41), C42(H42), C43(H43),
 C44(H44), C45(H45), C46(H46), C47(H47), C48(H48)
3.c Fitted hexagon refined as free rotating group:
 C43(C44,C45,C46,C47,C48)
3.d Idealised Me refined as rotating group:
 C7(H7A,H7B,H7C), C8(H8A,H8B,H8C), C9(H9A,H9B,H9C), C27(H27A,H27B,H27C),
 C28(H28A,H28B,H28C), C29(H29A,H29B,H29C), C30(H30A,H30B,H30C)
;
_platon_squeeze_void_probe_radius 1.20
_olex2_submission_special_instructions 'No special instructions were received'

loop_
_space_group_symop_operation_xyz
'x, y, z'
'-x, y+1/2, -z+1/2'
'-x, -y, -z'
'x, -y-1/2, z-1/2'

loop_
_atom_site_label
_atom_site_type_symbol
_atom_site_fract_x
_atom_site_fract_y
_atom_site_fract_z
_atom_site_U_iso_or_equiv
_atom_site_adp_type
_atom_site_occupancy
_atom_site_site_symmetry_order
_atom_site_calc_flag
_atom_site_refinement_flags_posn
_atom_site_refinement_flags_adp
Ru1 Ru 0.75087(2) 0.54539(2) 0.69573(4) 0.02634(16) Uani 1 1 d . .
Cl1 Cl 0.80528(8) 0.58131(7) 0.90547(13) 0.0421(5) Uani 1 1 d . .
Cl2 Cl 0.70311(8) 0.46853(7) 0.78760(14) 0.0391(4) Uani 1 1 d . .
P1 P 0.86220(8) 0.50859(7) 0.70767(14) 0.0344(4) Uani 1 1 d . .
P2 P 0.81888(8) 0.60152(7) 0.60181(13) 0.0286(4) Uani 1 1 d . .
P3 P 0.67171(8) 0.52147(6) 0.51459(13) 0.0250(4) Uani 1 1 d . .
P4 P 0.64355(8) 0.59480(6) 0.66876(13) 0.0238(4) Uani 1 1 d . .
Si1 Si 0.91174(12) 0.40155(10) 0.8469(2) 0.0595(6) Uani 1 1 d . .
Si2 Si 0.70310(9) 0.43374(8) 0.32482(16) 0.0353(5) Uani 1 1 d . .
C1 C 0.9287(3) 0.4632(3) 0.7618(6) 0.0451(19) Uani 1 1 d . .
C2 C 0.9960(4) 0.4757(4) 0.7435(7) 0.059(2) Uani 1 1 d . .
H2 H 1.0327 0.4501 0.7713 0.071 Uiso 1 1 calc R .
C3 C 1.0160(4) 0.5208(4) 0.6899(7) 0.057(2) Uani 1 1 d . .
H3 H 1.065(4) 0.526(3) 0.703(7) 0.068 Uiso 1 1 d R .
C4 C 0.9717(3) 0.5643(3) 0.6430(6) 0.0444(19) Uani 1 1 d . .
C5 C 0.8997(3) 0.5608(3) 0.6483(5) 0.0372(17) Uani 1 1 d . .
C6 C 1.0009(4) 0.6128(3) 0.5946(7) 0.063(2) Uani 1 1 d . .
H6A H 1.0519 0.6075 0.5984 0.095 Uiso 1 1 calc R .
H6B H 0.9740 0.6194 0.5064 0.095 Uiso 1 1 calc R .
H6C H 0.9958 0.6430 0.6475 0.095 Uiso 1 1 calc R .
C7 C 0.8364(4) 0.3646(3) 0.7417(8) 0.074(3) Uani 1 1 d . .
H7A H 0.8264 0.3330 0.7857 0.111 Uiso 1 1 calc GR .
H7B H 0.8496 0.3544 0.6639 0.111 Uiso 1 1 calc GR .
H7C H 0.7934 0.3869 0.7196 0.111 Uiso 1 1 calc GR .
C8 C 0.8875(5) 0.4207(4) 0.9927(7) 0.080(3) Uani 1 1 d . .
H8A H 0.8455 0.4441 0.9712 0.119 Uiso 1 1 calc GR .
H8B H 0.9280 0.4392 1.0495 0.119 Uiso 1 1 calc GR .
H8C H 0.8760 0.3892 1.0355 0.119 Uiso 1 1 calc GR .
C9 C 0.9960(5) 0.3612(4) 0.8850(10) 0.099(3) Uani 1 1 d . .
H9A H 0.9881 0.3288 0.9282 0.148 Uiso 1 1 calc GR .
H9B H 1.0351 0.3814 0.9407 0.148 Uiso 1 1 calc GR .
H9C H 1.0089 0.3524 0.8062 0.148 Uiso 1 1 calc GR .
C10 C 0.8430(3) 0.6696(3) 0.6449(5) 0.0355(17) Uani 1 1 d . .
C11 C 0.8805(4) 0.6813(3) 0.7720(6) 0.0463(19) Uani 1 1 d . .
H11 H 0.8946 0.6536 0.8320 0.056 Uiso 1 1 calc R .
C12 C 0.8966(4) 0.7326(4) 0.8085(7) 0.059(2) Uani 1 1 d . .
H12 H 0.9221 0.7398 0.8939 0.070 Uiso 1 1 calc R .
C13 C 0.8766(4) 0.7737(3) 0.7247(7) 0.055(2) Uani 1 1 d . .
H13 H 0.8880 0.8089 0.7520 0.066 Uiso 1 1 calc R .
C14 C 0.8399(4) 0.7633(3) 0.6006(7) 0.051(2) Uani 1 1 d . .
H14 H 0.8255 0.7913 0.5417 0.061 Uiso 1 1 calc R .
C15 C 0.8241(3) 0.7111(3) 0.5621(6) 0.0391(17) Uani 1 1 d . .
H15 H 0.7996 0.7042 0.4761 0.047 Uiso 1 1 calc R .
C16 C 0.7928(3) 0.6018(2) 0.4277(5) 0.0272(14) Uani 1 1 d . .
C17 C 0.8381(3) 0.5829(2) 0.3563(5) 0.0313(15) Uani 1 1 d . .
H17 H 0.8859 0.5723 0.3966 0.038 Uiso 1 1 calc R .
C18 C 0.8115(3) 0.5798(3) 0.2246(5) 0.0396(17) Uani 1 1 d . .
H18 H 0.8422 0.5671 0.1754 0.048 Uiso 1 1 calc R .
C19 C 0.7430(3) 0.5945(3) 0.1640(6) 0.0397(17) Uani 1 1 d . .
H19 H 0.7264 0.5923 0.0740 0.048 Uiso 1 1 calc R .
C20 C 0.6973(3) 0.6130(2) 0.2372(5) 0.0318(15) Uani 1 1 d . .
H20 H 0.6491 0.6228 0.1974 0.038 Uiso 1 1 calc R .
C21 C 0.7235(3) 0.6165(2) 0.3661(5) 0.0273(14) Uani 1 1 d . .
H21 H 0.6929 0.6296 0.4151 0.033 Uiso 1 1 calc R .
C22 C 0.5980(3) 0.5588(2) 0.5241(5) 0.0261(14) Uani 1 1 d . .
C23 C 0.5305(3) 0.5574(2) 0.4379(5) 0.0231(14) Uani 1 1 d . .
C24 C 0.5215(3) 0.5253(2) 0.3320(5) 0.0269(14) Uani 1 1 d . .
H24 H 0.4758 0.5257 0.2720 0.032 Uiso 1 1 calc R .
C25 C 0.5742(3) 0.4924(3) 0.3061(6) 0.0288(15) Uani 1 1 d . .
H25 H 0.559(3) 0.473(2) 0.233(5) 0.029(16) Uiso 1 1 d . .
C26 C 0.6460(3) 0.4848(2) 0.3778(5) 0.0273(14) Uani 1 1 d . .
C27 C 0.4674(3) 0.5888(2) 0.4580(5) 0.0284(14) Uani 1 1 d . .
H27A H 0.4670 0.5872 0.5477 0.043 Uiso 1 1 calc GR .
H27B H 0.4224 0.5741 0.4054 0.043 Uiso 1 1 calc GR .
H27C H 0.4718 0.6256 0.4337 0.043 Uiso 1 1 calc GR .
C28 C 0.8002(3) 0.4418(3) 0.4035(6) 0.0488(19) Uani 1 1 d . .
H28A H 0.8155 0.4773 0.3877 0.073 Uiso 1 1 calc GR .
H28B H 0.8279 0.4159 0.3693 0.073 Uiso 1 1 calc GR .
H28C H 0.8084 0.4363 0.4953 0.073 Uiso 1 1 calc GR .
C29 C 0.6891(4) 0.4401(3) 0.1488(6) 0.053(2) Uani 1 1 d . .
H29A H 0.6382 0.4344 0.1062 0.080 Uiso 1 1 calc GR .
H29B H 0.7184 0.4138 0.1194 0.080 Uiso 1 1 calc GR .
H29C H 0.7034 0.4754 0.1288 0.080 Uiso 1 1 calc GR .
C30 C 0.6745(4) 0.3683(3) 0.3702(7) 0.0505(19) Uani 1 1 d . .
H30A H 0.6839 0.3662 0.4629 0.076 Uiso 1 1 calc GR .
H30B H 0.7017 0.3406 0.3403 0.076 Uiso 1 1 calc GR .
H30C H 0.6230 0.3634 0.3312 0.076 Uiso 1 1 calc GR .
C31 C 0.6431(3) 0.6639(2) 0.6253(5) 0.0226(13) Uani 1 1 d . .
C32 C 0.6067(3) 0.6835(2) 0.5061(5) 0.0271(14) Uani 1 1 d . .
H32 H 0.5794 0.6601 0.4439 0.032 Uiso 1 1 calc R .
C33 C 0.6096(3) 0.7364(3) 0.4772(6) 0.0355(16) Uani 1 1 d . .
H33 H 0.5846 0.7490 0.3956 0.043 Uiso 1 1 calc R .
C34 C 0.6487(3) 0.7708(3) 0.5668(6) 0.0356(16) Uani 1 1 d . .
H34 H 0.6515 0.8070 0.5472 0.043 Uiso 1 1 calc R .
C35 C 0.6842(3) 0.7515(3) 0.6865(6) 0.0361(16) Uani 1 1 d . .
H35 H 0.7100 0.7751 0.7496 0.043 Uiso 1 1 calc R .
C36 C 0.6823(3) 0.6995(3) 0.7143(5) 0.0325(16) Uani 1 1 d . .
H36 H 0.7080 0.6871 0.7957 0.039 Uiso 1 1 calc R .
C37 C 0.5914(3) 0.5969(2) 0.7886(5) 0.0241(14) Uani 1 1 d . .
C38 C 0.6045(3) 0.5596(3) 0.8839(5) 0.0295(15) Uani 1 1 d . .
H38 H 0.6391 0.5327 0.8867 0.035 Uiso 1 1 calc R .
C39 C 0.5658(3) 0.5620(3) 0.9768(5) 0.0361(17) Uani 1 1 d . .
H39 H 0.5744 0.5366 1.0429 0.043 Uiso 1 1 calc R .
C40 C 0.5156(3) 0.6007(3) 0.9731(6) 0.0391(17) Uani 1 1 d . .
H40 H 0.4897 0.6018 1.0364 0.047 Uiso 1 1 calc R .
C41 C 0.5024(3) 0.6380(3) 0.8783(6) 0.0354(16) Uani 1 1 d . .
H41 H 0.4682 0.6651 0.8770 0.042 Uiso 1 1 calc R .
C42 C 0.5394(3) 0.6360(3) 0.7842(5) 0.0328(16) Uani 1 1 d . .
H42 H 0.5295 0.6610 0.7171 0.039 Uiso 1 1 calc R .
C43 C 0.6848(4) 0.1930(4) 0.4620(11) 0.187(6) Uani 1 1 d . U
H43 H 0.7329 0.1805 0.4885 0.224 Uiso 1 1 calc R .
C44 C 0.6629(5) 0.2345(4) 0.5262(9) 0.175(6) Uani 1 1 d G U
H44 H 0.6961 0.2504 0.5964 0.210 Uiso 1 1 calc R .
C45 C 0.5925(6) 0.2527(3) 0.4875(9) 0.145(5) Uani 1 1 d G U
H45 H 0.5775 0.2811 0.5314 0.174 Uiso 1 1 calc R .
C46 C 0.5439(4) 0.2295(4) 0.3847(9) 0.125(4) Uani 1 1 d G U
H46 H 0.4958 0.2419 0.3583 0.150 Uiso 1 1 calc R .
C47 C 0.5659(5) 0.1879(4) 0.3206(7) 0.144(4) Uani 1 1 d G U
H47 H 0.5327 0.1720 0.2504 0.173 Uiso 1 1 calc R .
C48 C 0.6363(6) 0.1697(3) 0.3593(10) 0.150(5) Uani 1 1 d G U
H48 H 0.6513 0.1413 0.3154 0.180 Uiso 1 1 calc R .

loop_
_atom_site_aniso_label
_atom_site_aniso_U_11
_atom_site_aniso_U_22
_atom_site_aniso_U_33
_atom_site_aniso_U_23
_atom_site_aniso_U_13
_atom_site_aniso_U_12
Ru1 0.0236(3) 0.0405(3) 0.0167(2) 0.0017(2) 0.00845(19) 0.0032(2)
Cl1 0.0358(9) 0.0751(14) 0.0159(8) -0.0051(8) 0.0076(7) -0.0039(9)
Cl2 0.0414(10) 0.0441(11) 0.0364(9) 0.0105(8) 0.0180(7) 0.0048(8)
P1 0.0278(9) 0.0550(13) 0.0217(9) 0.0004(8) 0.0086(7) 0.0079(8)
P2 0.0255(8) 0.0463(11) 0.0159(8) -0.0025(7) 0.0090(6) -0.0032(8)
P3 0.0263(8) 0.0304(10) 0.0206(8) -0.0005(7) 0.0101(7) 0.0011(7)
P4 0.0239(8) 0.0329(10) 0.0163(8) -0.0034(7) 0.0084(6) -0.0013(7)
Si1 0.0568(14) 0.0714(17) 0.0475(13) 0.0118(12) 0.0084(11) 0.0264(12)
Si2 0.0351(10) 0.0418(12) 0.0321(10) -0.0059(9) 0.0146(8) 0.0025(9)
C1 0.025(3) 0.079(6) 0.032(4) -0.005(4) 0.008(3) 0.019(4)
C2 0.036(4) 0.092(7) 0.047(5) 0.007(5) 0.009(4) 0.029(4)
C3 0.017(4) 0.106(8) 0.046(5) 0.001(5) 0.009(3) 0.011(5)
C4 0.029(4) 0.078(6) 0.027(4) -0.006(4) 0.010(3) -0.002(4)
C5 0.028(3) 0.065(5) 0.019(3) -0.005(3) 0.007(3) 0.003(3)
C6 0.038(4) 0.105(7) 0.051(5) -0.010(5) 0.021(4) -0.015(4)
C7 0.078(6) 0.080(7) 0.065(6) 0.012(5) 0.021(5) 0.014(5)
C8 0.097(7) 0.091(7) 0.050(5) 0.018(5) 0.016(5) 0.010(6)
C9 0.076(7) 0.103(8) 0.112(8) 0.037(7) 0.015(6) 0.046(6)
C10 0.028(4) 0.060(5) 0.026(4) 0.002(3) 0.021(3) -0.003(3)
C11 0.053(5) 0.060(6) 0.027(4) -0.005(4) 0.011(3) -0.013(4)
C12 0.065(5) 0.080(7) 0.035(4) -0.020(5) 0.019(4) -0.033(5)
C13 0.059(5) 0.065(6) 0.052(5) -0.026(5) 0.033(4) -0.026(4)
C14 0.049(5) 0.053(5) 0.058(5) -0.006(4) 0.028(4) -0.008(4)
C15 0.036(4) 0.047(5) 0.038(4) -0.010(4) 0.015(3) -0.014(3)
C16 0.031(4) 0.034(4) 0.020(3) 0.000(3) 0.013(3) -0.001(3)
C17 0.025(3) 0.048(4) 0.022(3) 0.000(3) 0.007(3) 0.003(3)
C18 0.035(4) 0.065(5) 0.025(4) -0.001(3) 0.017(3) 0.006(3)
C19 0.037(4) 0.064(5) 0.022(3) 0.000(3) 0.014(3) 0.002(4)
C20 0.033(4) 0.040(4) 0.025(3) 0.007(3) 0.014(3) 0.003(3)
C21 0.029(3) 0.034(4) 0.023(3) -0.001(3) 0.014(3) -0.002(3)
C22 0.031(3) 0.032(4) 0.020(3) 0.003(3) 0.015(3) 0.001(3)
C23 0.026(3) 0.023(4) 0.022(3) 0.006(3) 0.010(3) -0.002(3)
C24 0.027(3) 0.028(4) 0.022(3) 0.000(3) 0.000(3) -0.001(3)
C25 0.038(4) 0.030(4) 0.019(3) -0.003(3) 0.008(3) -0.015(3)
C26 0.032(3) 0.034(4) 0.021(3) 0.003(3) 0.014(3) -0.005(3)
C27 0.028(3) 0.034(4) 0.026(3) -0.001(3) 0.012(3) 0.003(3)
C28 0.038(4) 0.060(5) 0.050(4) -0.015(4) 0.014(3) 0.005(4)
C29 0.053(5) 0.073(6) 0.040(4) -0.013(4) 0.023(4) 0.008(4)
C30 0.051(5) 0.035(4) 0.067(5) -0.006(4) 0.019(4) 0.008(4)
C31 0.026(3) 0.028(4) 0.017(3) -0.002(3) 0.012(3) 0.001(3)
C32 0.026(3) 0.026(4) 0.031(4) -0.006(3) 0.011(3) -0.003(3)
C33 0.039(4) 0.038(5) 0.031(4) 0.003(3) 0.012(3) 0.005(3)
C34 0.044(4) 0.031(4) 0.035(4) -0.001(3) 0.016(3) -0.004(3)
C35 0.039(4) 0.038(4) 0.033(4) -0.014(3) 0.013(3) -0.007(3)
C36 0.035(4) 0.043(5) 0.022(3) 0.001(3) 0.012(3) 0.003(3)
C37 0.017(3) 0.036(4) 0.019(3) -0.009(3) 0.004(2) -0.006(3)
C38 0.025(3) 0.046(4) 0.017(3) -0.003(3) 0.004(3) -0.002(3)
C39 0.040(4) 0.050(5) 0.022(3) 0.000(3) 0.014(3) -0.006(4)
C40 0.036(4) 0.061(5) 0.026(4) -0.013(4) 0.018(3) -0.006(4)
C41 0.025(3) 0.049(5) 0.035(4) -0.012(3) 0.012(3) -0.004(3)
C42 0.037(4) 0.040(4) 0.027(3) -0.005(3) 0.017(3) -0.006(3)
C43 0.218(12) 0.156(13) 0.189(13) 0.038(9) 0.059(9) 0.040(9)
C44 0.173(11) 0.143(12) 0.214(12) 0.036(9) 0.059(9) 0.015(8)
C45 0.175(10) 0.101(9) 0.173(11) 0.019(8) 0.066(8) 0.007(8)
C46 0.149(9) 0.109(9) 0.138(10) 0.035(6) 0.077(7) 0.025(7)
C47 0.195(10) 0.153(11) 0.096(8) 0.023(7) 0.061(7) 0.052(8)
C48 0.172(11) 0.146(11) 0.148(11) 0.042(8) 0.073(8) 0.056(9)

loop_
_atom_type_symbol
_atom_type_description
_atom_type_scat_dispersion_real
_atom_type_scat_dispersion_imag
_atom_type_scat_source
C C 0.0033 0.0016 'International Tables Vol C Tables 4.2.6.8 and 6.1.1.4'
H H 0.0000 0.0000 'International Tables Vol C Tables 4.2.6.8 and 6.1.1.4'
Cl Cl 0.1484 0.1585 'International Tables Vol C Tables 4.2.6.8 and 6.1.1.4'
P P 0.1023 0.0942 'International Tables Vol C Tables 4.2.6.8 and 6.1.1.4'
Ru Ru -1.2594 0.8363 'International Tables Vol C Tables 4.2.6.8 and 6.1.1.4'
Si Si 0.0817 0.0704 'International Tables Vol C Tables 4.2.6.8 and 6.1.1.4'

loop_
_geom_angle_atom_site_label_1
_geom_angle_atom_site_label_2
_geom_angle_atom_site_label_3
_geom_angle
Cl1 Ru1 Cl2 91.77(6)
P1 Ru1 Cl1 86.11(6)
P1 Ru1 Cl2 95.38(6)
P1 Ru1 P2 69.89(6)
P1 Ru1 P4 170.88(6)
P2 Ru1 Cl1 91.64(6)
P2 Ru1 Cl2 164.61(6)
P2 Ru1 P4 101.00(6)
P3 Ru1 Cl1 163.33(6)
P3 Ru1 Cl2 84.45(6)
P3 Ru1 P1 110.37(6)
P3 Ru1 P2 96.30(5)
P3 Ru1 P4 70.32(5)
P4 Ru1 Cl1 93.81(5)
P4 Ru1 Cl2 93.74(5)
C1 P1 Ru1 153.2(2)
C1 P1 C5 107.6(3)
C5 P1 Ru1 98.1(2)
C5 P2 Ru1 93.8(2)
C5 P2 C16 105.9(3)
C10 P2 Ru1 126.83(18)
C10 P2 C5 109.0(3)
C10 P2 C16 104.3(3)
C16 P2 Ru1 114.9(2)
C22 P3 Ru1 100.3(2)
C26 P3 Ru1 152.6(2)
C26 P3 C22 107.0(3)
C22 P4 Ru1 92.81(19)
C22 P4 C37 113.3(2)
C31 P4 Ru1 119.27(18)
C31 P4 C22 106.8(3)
C31 P4 C37 101.0(3)
C37 P4 Ru1 123.0(2)
C7 Si1 C1 108.8(3)
C7 Si1 C9 110.7(4)
C8 Si1 C1 108.6(4)
C8 Si1 C7 109.7(4)
C8 Si1 C9 110.7(4)
C9 Si1 C1 108.2(4)
C28 Si2 C26 112.3(3)
C28 Si2 C29 108.9(3)
C28 Si2 C30 107.9(3)
C29 Si2 C26 108.3(3)
C30 Si2 C26 107.4(3)
C30 Si2 C29 112.1(3)
P1 C1 Si1 121.3(4)
C2 C1 P1 115.8(6)
C2 C1 Si1 122.9(5)
C1 C2 H2 115.9
C3 C2 C1 128.1(7)
C3 C2 H2 115.9
C2 C3 H3 117(5)
C2 C3 C4 126.5(6)
C4 C3 H3 115(5)
C3 C4 C6 121.6(6)
C5 C4 C3 116.5(7)
C5 C4 C6 121.8(7)
P1 C5 P2 97.6(3)
C4 C5 P1 125.5(5)
C4 C5 P2 136.9(6)
C4 C6 H6A 109.5
C4 C6 H6B 109.5
C4 C6 H6C 109.5
H6A C6 H6B 109.5
H6A C6 H6C 109.5
H6B C6 H6C 109.5
Si1 C7 H7A 109.5
Si1 C7 H7B 109.5
Si1 C7 H7C 109.5
H7A C7 H7B 109.5
H7A C7 H7C 109.5
H7B C7 H7C 109.5
Si1 C8 H8A 109.5
Si1 C8 H8B 109.5
Si1 C8 H8C 109.5
H8A C8 H8B 109.5
H8A C8 H8C 109.5
H8B C8 H8C 109.5
Si1 C9 H9A 109.5
Si1 C9 H9B 109.5
Si1 C9 H9C 109.5
H9A C9 H9B 109.5
H9A C9 H9C 109.5
H9B C9 H9C 109.5
C11 C10 P2 118.9(5)
C15 C10 P2 123.7(5)
C15 C10 C11 117.4(6)
C10 C11 H11 120.0
C12 C11 C10 120.1(7)
C12 C11 H11 120.0
C11 C12 H12 119.2
C13 C12 C11 121.7(7)
C13 C12 H12 119.2
C12 C13 H13 120.4
C12 C13 C14 119.3(7)
C14 C13 H13 120.4
C13 C14 H14 120.3
C13 C14 C15 119.5(7)
C15 C14 H14 120.3
C10 C15 C14 122.1(6)
C10 C15 H15 119.0
C14 C15 H15 119.0
C17 C16 P2 122.2(4)
C21 C16 P2 118.4(4)
C21 C16 C17 119.2(5)
C16 C17 H17 120.7
C18 C17 C16 118.5(5)
C18 C17 H17 120.7
C17 C18 H18 118.9
C19 C18 C17 122.2(5)
C19 C18 H18 118.9
C18 C19 H19 120.6
C18 C19 C20 118.8(5)
C20 C19 H19 120.6
C19 C20 H20 120.5
C21 C20 C19 119.0(6)
C21 C20 H20 120.5
C16 C21 H21 118.9
C20 C21 C16 122.2(5)
C20 C21 H21 118.9
P3 C22 P4 96.2(3)
C23 C22 P3 125.5(4)
C23 C22 P4 138.2(4)
C22 C23 C27 122.1(5)
C24 C23 C22 118.0(5)
C24 C23 C27 119.9(5)
C23 C24 H24 117.3
C23 C24 C25 125.4(5)
C25 C24 H24 117.3
C24 C25 H25 114(3)
C24 C25 C26 128.8(6)
C26 C25 H25 117(3)
P3 C26 Si2 125.4(3)
C25 C26 P3 115.2(5)
C25 C26 Si2 119.3(4)
C23 C27 H27A 109.5
C23 C27 H27B 109.5
C23 C27 H27C 109.5
H27A C27 H27B 109.5
H27A C27 H27C 109.5
H27B C27 H27C 109.5
Si2 C28 H28A 109.5
Si2 C28 H28B 109.5
Si2 C28 H28C 109.5
H28A C28 H28B 109.5
H28A C28 H28C 109.5
H28B C28 H28C 109.5
Si2 C29 H29A 109.5
Si2 C29 H29B 109.5
Si2 C29 H29C 109.5
H29A C29 H29B 109.5
H29A C29 H29C 109.5
H29B C29 H29C 109.5
Si2 C30 H30A 109.5
Si2 C30 H30B 109.5
Si2 C30 H30C 109.5
H30A C30 H30B 109.5
H30A C30 H30C 109.5
H30B C30 H30C 109.5
C32 C31 P4 123.5(4)
C36 C31 P4 118.6(4)
C36 C31 C32 117.8(5)
C31 C32 H32 119.5
C33 C32 C31 121.0(6)
C33 C32 H32 119.5
C32 C33 H33 120.0
C34 C33 C32 120.1(6)
C34 C33 H33 120.0
C33 C34 H34 120.5
C33 C34 C35 119.0(6)
C35 C34 H34 120.5
C34 C35 H35 119.5
C36 C35 C34 121.0(6)
C36 C35 H35 119.5
C31 C36 H36 119.5
C35 C36 C31 121.1(6)
C35 C36 H36 119.5
C38 C37 P4 119.2(4)
C38 C37 C42 120.1(5)
C42 C37 P4 120.7(4)
C37 C38 H38 120.5
C37 C38 C39 119.1(6)
C39 C38 H38 120.5
C38 C39 H39 119.6
C40 C39 C38 120.7(6)
C40 C39 H39 119.6
C39 C40 H40 119.8
C39 C40 C41 120.5(5)
C41 C40 H40 119.8
C40 C41 H41 120.1
C40 C41 C42 119.8(6)
C42 C41 H41 120.1
C37 C42 H42 120.1
C41 C42 C37 119.9(6)
C41 C42 H42 120.1
C44 C43 H43 120.0
C44 C43 C48 120.0
C48 C43 H43 120.0
C43 C44 H44 120.0
C45 C44 C43 120.0
C45 C44 H44 120.0
C44 C45 H45 120.0
C44 C45 C46 120.0
C46 C45 H45 120.0
C45 C46 H46 120.0
C47 C46 C45 120.0
C47 C46 H46 120.0
C46 C47 H47 120.0
C46 C47 C48 120.0
C48 C47 H47 120.0
C43 C48 H48 120.0
C47 C48 C43 120.0
C47 C48 H48 120.0

loop_
_geom_bond_atom_site_label_1
_geom_bond_atom_site_label_2
_geom_bond_distance
Ru1 Cl1 2.4302(15)
Ru1 Cl2 2.4773(16)
Ru1 P1 2.3096(16)
Ru1 P2 2.3423(16)
Ru1 P3 2.2408(15)
Ru1 P4 2.3685(16)
P1 C1 1.710(7)
P1 C5 1.714(7)
P2 C5 1.826(6)
P2 C10 1.820(7)
P2 C16 1.831(5)
P3 C22 1.732(6)
P3 C26 1.718(6)
P4 C22 1.836(6)
P4 C31 1.819(6)
P4 C37 1.841(5)
Si1 C1 1.891(8)
Si1 C7 1.853(8)
Si1 C8 1.834(8)
Si1 C9 1.871(8)
Si2 C26 1.884(6)
Si2 C28 1.853(6)
Si2 C29 1.872(7)
Si2 C30 1.859(7)
C1 C2 1.398(9)
C2 H2 0.9500
C2 C3 1.384(11)
C3 H3 0.92(7)
C3 C4 1.409(11)
C4 C5 1.405(8)
C4 C6 1.505(10)
C6 H6A 0.9800
C6 H6B 0.9800
C6 H6C 0.9800
C7 H7A 0.9800
C7 H7B 0.9800
C7 H7C 0.9800
C8 H8A 0.9800
C8 H8B 0.9800
C8 H8C 0.9800
C9 H9A 0.9800
C9 H9B 0.9800
C9 H9C 0.9800
C10 C11 1.416(8)
C10 C15 1.375(9)
C11 H11 0.9500
C11 C12 1.375(10)
C12 H12 0.9500
C12 C13 1.375(11)
C13 H13 0.9500
C13 C14 1.378(10)
C14 H14 0.9500
C14 C15 1.399(9)
C15 H15 0.9500
C16 C17 1.395(7)
C16 C21 1.379(8)
C17 H17 0.9500
C17 C18 1.395(8)
C18 H18 0.9500
C18 C19 1.363(8)
C19 H19 0.9500
C19 C20 1.412(8)
C20 H20 0.9500
C20 C21 1.366(8)
C21 H21 0.9500
C22 C23 1.391(8)
C23 C24 1.387(8)
C23 C27 1.517(7)
C24 H24 0.9500
C24 C25 1.397(8)
C25 H25 0.92(6)
C25 C26 1.413(8)
C27 H27A 0.9800
C27 H27B 0.9800
C27 H27C 0.9800
C28 H28A 0.9800
C28 H28B 0.9800
C28 H28C 0.9800
C29 H29A 0.9800
C29 H29B 0.9800
C29 H29C 0.9800
C30 H30A 0.9800
C30 H30B 0.9800
C30 H30C 0.9800
C31 C32 1.396(8)
C31 C36 1.394(8)
C32 H32 0.9500
C32 C33 1.386(8)
C33 H33 0.9500
C33 C34 1.378(8)
C34 H34 0.9500
C34 C35 1.394(8)
C35 H35 0.9500
C35 C36 1.360(8)
C36 H36 0.9500
C37 C38 1.379(8)
C37 C42 1.402(8)
C38 H38 0.9500
C38 C39 1.405(8)
C39 H39 0.9500
C39 C40 1.371(9)
C40 H40 0.9500
C40 C41 1.376(9)
C41 H41 0.9500
C41 C42 1.393(8)
C42 H42 0.9500
C43 H43 0.9500
C43 C44 1.3900
C43 C48 1.3900
C44 H44 0.9500
C44 C45 1.3900
C45 H45 0.9500
C45 C46 1.3900
C46 H46 0.9500
C46 C47 1.3900
C47 H47 0.9500
C47 C48 1.3900
C48 H48 0.9500

loop_
_geom_torsion_atom_site_label_1
_geom_torsion_atom_site_label_2
_geom_torsion_atom_site_label_3
_geom_torsion_atom_site_label_4
_geom_torsion
Ru1 P1 C1 Si1 12.8(8)
Ru1 P1 C1 C2 -164.7(4)
Ru1 P1 C5 P2 -7.2(2)
Ru1 P1 C5 C4 173.5(5)
Ru1 P2 C5 P1 7.0(2)
Ru1 P2 C5 C4 -173.8(6)
Ru1 P2 C10 C11 56.4(5)
Ru1 P2 C10 C15 -120.7(4)
Ru1 P2 C16 C17 -113.8(5)
Ru1 P2 C16 C21 59.9(5)
Ru1 P3 C22 P4 5.2(2)
Ru1 P3 C22 C23 -176.3(5)
Ru1 P3 C26 Si2 0.2(7)
Ru1 P3 C26 C25 176.0(3)
Ru1 P4 C22 P3 -4.9(2)
Ru1 P4 C22 C23 177.0(6)
Ru1 P4 C31 C32 109.7(4)
Ru1 P4 C31 C36 -69.1(4)
Ru1 P4 C37 C38 -15.5(5)
Ru1 P4 C37 C42 164.0(4)
P1 C1 C2 C3 1.7(11)
P2 C10 C11 C12 -177.1(5)
P2 C10 C15 C14 176.1(5)
P2 C16 C17 C18 173.9(5)
P2 C16 C21 C20 -173.5(5)
P3 C22 C23 C24 -3.0(8)
P3 C22 C23 C27 175.9(4)
P4 C22 C23 C24 174.7(5)
P4 C22 C23 C27 -6.4(9)
P4 C31 C32 C33 -178.5(4)
P4 C31 C36 C35 179.6(4)
P4 C37 C38 C39 178.6(4)
P4 C37 C42 C41 -177.7(4)
Si1 C1 C2 C3 -175.7(6)
C1 P1 C5 P2 -179.2(3)
C1 P1 C5 C4 1.4(6)
C1 C2 C3 C4 0.6(13)
C2 C3 C4 C5 -1.7(11)
C2 C3 C4 C6 175.9(7)
C3 C4 C5 P1 0.5(9)
C3 C4 C5 P2 -178.6(6)
C5 P1 C1 Si1 175.1(4)
C5 P1 C1 C2 -2.4(6)
C5 P2 C10 C11 -53.7(5)
C5 P2 C10 C15 129.2(5)
C5 P2 C16 C17 -11.8(6)
C5 P2 C16 C21 161.8(5)
C6 C4 C5 P1 -177.1(5)
C6 C4 C5 P2 3.9(10)
C7 Si1 C1 P1 57.6(5)
C7 Si1 C1 C2 -125.1(6)
C8 Si1 C1 P1 -61.8(5)
C8 Si1 C1 C2 115.5(6)
C9 Si1 C1 P1 177.9(5)
C9 Si1 C1 C2 -4.8(7)
C10 P2 C5 P1 138.2(3)
C10 P2 C5 C4 -42.6(7)
C10 P2 C16 C17 103.1(5)
C10 P2 C16 C21 -83.2(5)
C10 C11 C12 C13 0.5(11)
C11 C10 C15 C14 -1.0(9)
C11 C12 C13 C14 -0.3(11)
C12 C13 C14 C15 -0.5(10)
C13 C14 C15 C10 1.2(9)
C15 C10 C11 C12 0.2(9)
C16 P2 C5 P1 -110.1(3)
C16 P2 C5 C4 69.1(7)
C16 P2 C10 C11 -166.4(5)
C16 P2 C10 C15 16.4(6)
C16 C17 C18 C19 -0.2(10)
C17 C16 C21 C20 0.4(9)
C17 C18 C19 C20 -0.6(10)
C18 C19 C20 C21 1.3(10)
C19 C20 C21 C16 -1.2(9)
C21 C16 C17 C18 0.3(9)
C22 P3 C26 Si2 -175.8(3)
C22 P3 C26 C25 0.0(5)
C22 P4 C31 C32 6.5(5)
C22 P4 C31 C36 -172.3(4)
C22 P4 C37 C38 94.6(5)
C22 P4 C37 C42 -85.9(5)
C22 C23 C24 C25 2.4(9)
C23 C24 C25 C26 -0.6(10)
C24 C25 C26 P3 -0.5(8)
C24 C25 C26 Si2 175.6(5)
C26 P3 C22 P4 -176.7(2)
C26 P3 C22 C23 1.8(6)
C27 C23 C24 C25 -176.5(5)
C28 Si2 C26 P3 -19.6(5)
C28 Si2 C26 C25 164.8(5)
C29 Si2 C26 P3 -139.9(4)
C29 Si2 C26 C25 44.4(5)
C30 Si2 C26 P3 98.9(4)
C30 Si2 C26 C25 -76.7(5)
C31 P4 C22 P3 116.9(3)
C31 P4 C22 C23 -61.2(7)
C31 P4 C37 C38 -151.6(5)
C31 P4 C37 C42 27.9(5)
C31 C32 C33 C34 -0.3(9)
C32 C31 C36 C35 0.7(8)
C32 C33 C34 C35 -0.8(9)
C33 C34 C35 C36 1.9(9)
C34 C35 C36 C31 -1.9(9)
C36 C31 C32 C33 0.3(8)
C37 P4 C22 P3 -132.8(3)
C37 P4 C22 C23 49.1(7)
C37 P4 C31 C32 -112.1(5)
C37 P4 C31 C36 69.1(5)
C37 C38 C39 C40 0.1(9)
C38 C37 C42 C41 1.8(9)
C38 C39 C40 C41 -0.2(10)
C39 C40 C41 C42 1.1(9)
C40 C41 C42 C37 -1.9(9)
C42 C37 C38 C39 -0.9(8)
C43 C44 C45 C46 0.0
C44 C43 C48 C47 0.0
C44 C45 C46 C47 0.0
C45 C46 C47 C48 0.0
C46 C47 C48 C43 0.0
C48 C43 C44 C45 0.0

loop_
_platon_squeeze_void_nr
_platon_squeeze_void_average_x
_platon_squeeze_void_average_y
_platon_squeeze_void_average_z
_platon_squeeze_void_volume
_platon_squeeze_void_count_electrons
_platon_squeeze_void_content
1 0.116 0.750 0.022 257 27 'Probably approximately 0.5 C6H6 '
2 0.883 0.250 0.006 257 27 'Probably approximately 0.5 C6H6 '
